data_1518565
loop_
_publ_author_name
'Oka, Junko'
'Okamoto, Ryuichi'
'Noguchi, Keiichi'
'Tanaka, Ken'

_publ_section_title
;
 Asymmetric dearomatization of 1-aminonaphthalene derivatives by
 gold-catalyzed intramolecular double C-C bond formation.
;
_journal_issue 3
_journal_name_full 'Organic letters'
_journal_page_first 676
_journal_page_last 679
_journal_paper_doi 10.1021/ol503698s
_journal_volume 17
_journal_year 2015
_chemical_formula_moiety 'C24 H23 N O3'
_chemical_formula_sum 'C24 H23 N O3'
_chemical_formula_weight 373.43
_chemical_name_systematic
;
 ?
;
_space_group_IT_number 2
_symmetry_cell_setting triclinic
_symmetry_Int_Tables_number 2
_symmetry_space_group_name_Hall '-P 1'
_symmetry_space_group_name_H-M 'P -1'
_atom_sites_solution_hydrogens geom
_atom_sites_solution_primary direct
_atom_sites_solution_secondary difmap
_cell_angle_alpha 71.1950(10)
_cell_angle_beta 68.2590(10)
_cell_angle_gamma 69.1380(10)
_cell_formula_units_Z 4
_cell_length_a 12.4830(3)
_cell_length_b 12.4917(3)
_cell_length_c 14.6608(4)
_cell_measurement_reflns_used 24420
_cell_measurement_temperature 193(2)
_cell_measurement_theta_max 68.23
_cell_measurement_theta_min 3.33
_cell_volume 1935.93(9)
_computing_cell_refinement 'RAPID AUTO'
_computing_data_collection 'RAPID AUTO (Rigaku, 2004)'
_computing_data_reduction 'RAPID AUTO'
_computing_publication_material 'SHELXL-97 (Sheldrick, 1997)'
_computing_structure_refinement 'SHELXL-97 (Sheldrick, 1997)'
_computing_structure_solution 'Il Milione (Burla, et al., 2007)'
_diffrn_ambient_temperature 193(2)
_diffrn_detector_area_resol_mean 10.000
_diffrn_measured_fraction_theta_full 0.985
_diffrn_measured_fraction_theta_max 0.985
_diffrn_measurement_device_type 'Rigaku R-AXIS RAPID'
_diffrn_measurement_method \w
_diffrn_radiation_monochromator graphite
_diffrn_radiation_source 'rotating anode'
_diffrn_radiation_type CuK\a
_diffrn_radiation_wavelength 1.54187
_diffrn_reflns_av_R_equivalents 0.0474
_diffrn_reflns_av_sigmaI/netI 0.0383
_diffrn_reflns_limit_h_max 14
_diffrn_reflns_limit_h_min -15
_diffrn_reflns_limit_k_max 15
_diffrn_reflns_limit_k_min -15
_diffrn_reflns_limit_l_max 17
_diffrn_reflns_limit_l_min -17
_diffrn_reflns_number 34931
_diffrn_reflns_theta_full 68.23
_diffrn_reflns_theta_max 68.23
_diffrn_reflns_theta_min 3.33
_exptl_absorpt_coefficient_mu 0.674
_exptl_absorpt_correction_T_max 0.874
_exptl_absorpt_correction_T_min 0.705
_exptl_absorpt_correction_type numerical
_exptl_absorpt_process_details 'NUMABS (Rigaku, 1999)'
_exptl_crystal_colour yellow
_exptl_crystal_density_diffrn 1.281
_exptl_crystal_density_method 'not measured'
_exptl_crystal_description block
_exptl_crystal_F_000 792
_exptl_crystal_size_max 0.50
_exptl_crystal_size_mid 0.25
_exptl_crystal_size_min 0.20
_refine_diff_density_max 0.278
_refine_diff_density_min -0.186
_refine_diff_density_rms 0.056
_refine_ls_extinction_coef 0.0013(4)
_refine_ls_extinction_expression Fc^*^=kFc[1+0.001xFc^2^\l^3^/sin(2\q)]^-1/4^
_refine_ls_extinction_method SHELXL
_refine_ls_goodness_of_fit_ref 1.058
_refine_ls_hydrogen_treatment constr
_refine_ls_matrix_type full
_refine_ls_number_parameters 524
_refine_ls_number_reflns 6969
_refine_ls_number_restraints 0
_refine_ls_restrained_S_all 1.058
_refine_ls_R_factor_all 0.0832
_refine_ls_R_factor_gt 0.0561
_refine_ls_shift/su_max 0.000
_refine_ls_shift/su_mean 0.000
_refine_ls_structure_factor_coef Fsqd
_refine_ls_weighting_details 'calc w=1/[\s^2^(Fo^2^)+(0.1053P)^2^+0.0000P] where P=(Fo^2^+2Fc^2^)/3'
_refine_ls_weighting_scheme calc
_refine_ls_wR_factor_gt 0.1498
_refine_ls_wR_factor_ref 0.1852
_reflns_number_gt 4263
_reflns_number_total 6969
_reflns_threshold_expression >2sigma(I)
_cod_data_source_file ol503698s_si_002.cif
_cod_data_source_block I
_cod_depositor_comments 'Adding full bibliography for 1518565--1518567.cif.'
_cod_original_cell_volume 1935.94(8)
_cod_database_code 1518565

loop_
_symmetry_equiv_pos_site_id
_symmetry_equiv_pos_as_xyz
1 +X,+Y,+Z
2 -X,-Y,-Z

loop_
_atom_site_label
_atom_site_type_symbol
_atom_site_fract_x
_atom_site_fract_y
_atom_site_fract_z
_atom_site_U_iso_or_equiv
_atom_site_adp_type
_atom_site_occupancy
_atom_site_symmetry_multiplicity
_atom_site_calc_flag
_atom_site_refinement_flags
_atom_site_disorder_assembly
_atom_site_disorder_group
O1 O 0.12211(17) -0.12721(15) 0.16789(14) 0.0839(5) Uani 1 1 d . . .
O2 O 0.22384(17) 0.62122(15) -0.03562(13) 0.0879(6) Uani 1 1 d . . .
O3 O 0.05464(16) 0.51874(13) 0.32631(13) 0.0740(5) Uani 1 1 d . . .
O4 O 0.60968(18) 0.43104(15) 0.66876(14) 0.0910(6) Uani 1 1 d . . .
O5 O 0.73669(16) -0.23320(14) 0.46446(12) 0.0765(5) Uani 1 1 d . . .
O6 O 0.52297(15) -0.28106(13) 0.81942(12) 0.0716(5) Uani 1 1 d . . .
N1 N 0.03870(17) 0.00227(15) 0.27251(15) 0.0657(5) Uani 1 1 d . . .
N2 N 0.5270(2) 0.28001(17) 0.77338(15) 0.0753(6) Uani 1 1 d . . .
C1 C 0.0961(2) -0.0279(2) 0.18245(19) 0.0679(6) Uani 1 1 d . . .
C2 C 0.1179(2) 0.0796(2) 0.10852(19) 0.0706(6) Uani 1 1 d . . .
H2 H 0.1567 0.0841 0.0386 0.085 Uiso 1 1 calc R . .
C3 C 0.0760(2) 0.1692(2) 0.15266(17) 0.0623(6) Uani 1 1 d . . .
C4 C 0.0497(2) 0.2980(2) 0.10286(18) 0.0695(6) Uani 1 1 d . . .
H4A H -0.0380 0.3260 0.1136 0.083 Uiso 1 1 calc R . .
H4B H 0.0868 0.3024 0.0297 0.083 Uiso 1 1 calc R . .
C5 C 0.0834(2) 0.3895(2) 0.12696(18) 0.0665(6) Uani 1 1 d . . .
C6 C 0.1422(2) 0.4620(2) 0.04302(19) 0.0715(7) Uani 1 1 d . . .
H6 H 0.1645 0.4465 -0.0218 0.086 Uiso 1 1 calc R . .
C7 C 0.1683(2) 0.5554(2) 0.05272(19) 0.0700(6) Uani 1 1 d . . .
C8 C 0.1401(2) 0.5778(2) 0.14593(19) 0.0680(6) Uani 1 1 d . . .
H8 H 0.1590 0.6415 0.1527 0.082 Uiso 1 1 calc R . .
C9 C 0.0831(2) 0.50478(19) 0.23057(19) 0.0651(6) Uani 1 1 d . . .
C10 C 0.0503(2) 0.41248(19) 0.22282(18) 0.0619(6) Uani 1 1 d . . .
C11 C -0.0109(2) 0.33823(19) 0.32042(17) 0.0631(6) Uani 1 1 d . . .
H11 H -0.0412 0.3837 0.3741 0.076 Uiso 1 1 calc R . .
C12 C 0.0847(2) 0.2313(2) 0.34735(18) 0.0668(6) Uani 1 1 d . . .
H12 H 0.1319 0.2342 0.3842 0.080 Uiso 1 1 calc R . .
C13 C 0.1044(2) 0.1336(2) 0.32071(17) 0.0631(6) Uani 1 1 d . . .
H13 H 0.1678 0.0677 0.3360 0.076 Uiso 1 1 calc R . .
C14 C 0.0276(2) 0.12479(19) 0.26618(17) 0.0609(6) Uani 1 1 d . . .
C15 C -0.0999(2) 0.19850(18) 0.29969(16) 0.0586(5) Uani 1 1 d . . .
C16 C -0.1162(2) 0.30698(19) 0.31740(16) 0.0610(6) Uani 1 1 d . . .
C17 C -0.2300(2) 0.3847(2) 0.33334(18) 0.0699(6) Uani 1 1 d . . .
H17 H -0.2417 0.4594 0.3446 0.084 Uiso 1 1 calc R . .
C18 C -0.3261(2) 0.3550(2) 0.33309(19) 0.0786(7) Uani 1 1 d . . .
H18 H -0.4031 0.4096 0.3429 0.094 Uiso 1 1 calc R . .
C19 C -0.3105(2) 0.2460(2) 0.3186(2) 0.0763(7) Uani 1 1 d . . .
H19 H -0.3770 0.2246 0.3202 0.092 Uiso 1 1 calc R . .
C20 C -0.1976(2) 0.1678(2) 0.30173(17) 0.0690(6) Uani 1 1 d . . .
H20 H -0.1869 0.0929 0.2915 0.083 Uiso 1 1 calc R . .
C21 C 0.2256(3) 0.7328(3) -0.0347(2) 0.1073(11) Uani 1 1 d . . .
H21A H 0.2676 0.7245 0.0130 0.129 Uiso 1 1 calc R . .
H21B H 0.1433 0.7814 -0.0141 0.129 Uiso 1 1 calc R . .
H21C H 0.2671 0.7700 -0.1022 0.129 Uiso 1 1 calc R . .
C22 C 0.0857(3) 0.6107(2) 0.3398(2) 0.0827(8) Uani 1 1 d . . .
H22A H 0.1731 0.5935 0.3213 0.099 Uiso 1 1 calc R . .
H22B H 0.0514 0.6167 0.4105 0.099 Uiso 1 1 calc R . .
H22C H 0.0542 0.6851 0.2970 0.099 Uiso 1 1 calc R . .
C23 C 0.0048(2) -0.0808(2) 0.36740(19) 0.0741(7) Uani 1 1 d . . .
H23A H -0.0381 -0.1282 0.3586 0.089 Uiso 1 1 calc R . .
H23B H -0.0510 -0.0365 0.4195 0.089 Uiso 1 1 calc R . .
C24 C 0.1112(3) -0.1623(2) 0.4034(2) 0.0838(8) Uani 1 1 d . . .
H24A H 0.1519 -0.1161 0.4153 0.101 Uiso 1 1 calc R . .
H24B H 0.1668 -0.2065 0.3521 0.101 Uiso 1 1 calc R . .
H24C H 0.0836 -0.2171 0.4662 0.101 Uiso 1 1 calc R . .
C25 C 0.5809(2) 0.3408(2) 0.6822(2) 0.0709(7) Uani 1 1 d . A .
C26 C 0.5951(2) 0.2791(2) 0.60784(19) 0.0699(6) Uani 1 1 d . . .
H26 H 0.6281 0.3037 0.5373 0.084 Uiso 1 1 calc R A .
C27 C 0.5556(2) 0.18370(19) 0.65169(17) 0.0615(6) Uani 1 1 d . A .
C28 C 0.5322(2) 0.11187(19) 0.60036(17) 0.0665(6) Uani 1 1 d . . .
H28A H 0.5691 0.1377 0.5274 0.080 Uiso 1 1 calc R A .
H28B H 0.4446 0.1361 0.6110 0.080 Uiso 1 1 calc R . .
C29 C 0.5696(2) -0.02182(19) 0.62370(17) 0.0603(6) Uani 1 1 d . A .
C30 C 0.6390(2) -0.0737(2) 0.54158(18) 0.0644(6) Uani 1 1 d . . .
H30 H 0.6664 -0.0253 0.4778 0.077 Uiso 1 1 calc R A .
C31 C 0.6687(2) -0.1934(2) 0.55058(17) 0.0628(6) Uani 1 1 d . A .
C32 C 0.6300(2) -0.2657(2) 0.64281(18) 0.0626(6) Uani 1 1 d . . .
H32 H 0.6490 -0.3480 0.6495 0.075 Uiso 1 1 calc R A .
C33 C 0.5630(2) -0.21544(19) 0.72503(17) 0.0609(6) Uani 1 1 d . A .
C34 C 0.5293(2) -0.09355(19) 0.71841(17) 0.0589(5) Uani 1 1 d . . .
C35 C 0.4655(2) -0.05004(19) 0.81613(17) 0.0656(6) Uani 1 1 d . A .
H35 H 0.4331 -0.1141 0.8687 0.079 Uiso 1 1 calc R . .
C36 C 0.5624(2) -0.0364(2) 0.84502(17) 0.0679(6) Uani 1 1 d . . .
H36 H 0.6074 -0.1024 0.8824 0.082 Uiso 1 1 calc R A .
C37 C 0.5860(2) 0.0656(2) 0.81936(17) 0.0677(6) Uani 1 1 d . A .
H37 H 0.6506 0.0714 0.8353 0.081 Uiso 1 1 calc R . .
C38 C 0.5119(2) 0.17344(19) 0.76489(17) 0.0631(6) Uani 1 1 d . A .
C39 C 0.3824(2) 0.16947(19) 0.79751(16) 0.0642(6) Uani 1 1 d . . .
C40 C 0.3626(2) 0.0611(2) 0.81368(17) 0.0636(6) Uani 1 1 d . A .
C41 C 0.2477(2) 0.0570(2) 0.82967(18) 0.0750(7) Uani 1 1 d . . .
H41 H 0.2333 -0.0165 0.8403 0.090 Uiso 1 1 calc R A .
C42 C 0.1529(3) 0.1579(3) 0.8305(2) 0.0847(8) Uani 1 1 d . A .
H42 H 0.0747 0.1538 0.8402 0.102 Uiso 1 1 calc R . .
C43 C 0.1734(3) 0.2644(3) 0.8170(2) 0.0838(8) Uani 1 1 d . . .
H43 H 0.1086 0.3335 0.8197 0.101 Uiso 1 1 calc R A .
C44 C 0.2872(3) 0.2703(2) 0.79955(18) 0.0767(7) Uani 1 1 d . A .
H44 H 0.3010 0.3440 0.7888 0.092 Uiso 1 1 calc R . .
C45 C 0.7614(3) -0.3546(2) 0.4695(2) 0.0945(9) Uani 1 1 d . . .
H45A H 0.6878 -0.3797 0.5057 0.113 Uiso 1 1 calc R . .
H45B H 0.8219 -0.3994 0.5052 0.113 Uiso 1 1 calc R . .
H45C H 0.7914 -0.3684 0.4013 0.113 Uiso 1 1 calc R . .
C46 C 0.5509(3) -0.40471(19) 0.8321(2) 0.0810(8) Uani 1 1 d . . .
H46A H 0.5204 -0.4220 0.7873 0.097 Uiso 1 1 calc R . .
H46B H 0.5137 -0.4395 0.9021 0.097 Uiso 1 1 calc R . .
H46C H 0.6380 -0.4379 0.8157 0.097 Uiso 1 1 calc R . .
C47A C 0.4723(7) 0.3200(6) 0.8685(6) 0.0734(17) Uani 0.50 1 d P A 1
H47A H 0.4114 0.2784 0.9148 0.088 Uiso 0.50 1 calc PR A 1
H47B H 0.4332 0.4054 0.8560 0.088 Uiso 0.50 1 calc PR A 1
C48A C 0.5734(7) 0.2922(5) 0.9137(5) 0.0917(19) Uani 0.50 1 d P A 1
H48A H 0.5412 0.3177 0.9776 0.138 Uiso 0.50 1 calc PR A 1
H48B H 0.6331 0.3336 0.8670 0.138 Uiso 0.50 1 calc PR A 1
H48C H 0.6111 0.2074 0.9258 0.138 Uiso 0.50 1 calc PR A 1
C47B C 0.5453(8) 0.2923(6) 0.8658(6) 0.0761(18) Uani 0.50 1 d P A 2
H47C H 0.5909 0.2158 0.8980 0.091 Uiso 0.50 1 calc PR A 2
H47D H 0.5919 0.3500 0.8460 0.091 Uiso 0.50 1 calc PR A 2
C48B C 0.4254(7) 0.3326(7) 0.9390(6) 0.112(2) Uani 0.50 1 d P A 2
H48D H 0.4372 0.3406 0.9987 0.168 Uiso 0.50 1 calc PR A 2
H48E H 0.3800 0.2748 0.9590 0.168 Uiso 0.50 1 calc PR A 2
H48F H 0.3809 0.4086 0.9071 0.168 Uiso 0.50 1 calc PR A 2

loop_
_atom_site_aniso_label
_atom_site_aniso_U_11
_atom_site_aniso_U_22
_atom_site_aniso_U_33
_atom_site_aniso_U_23
_atom_site_aniso_U_13
_atom_site_aniso_U_12
O1 0.0994(13) 0.0630(11) 0.0894(12) -0.0198(9) -0.0231(10) -0.0236(9)
O2 0.1023(14) 0.0723(11) 0.0826(12) -0.0009(9) -0.0110(10) -0.0469(10)
O3 0.0962(13) 0.0585(9) 0.0768(11) -0.0116(8) -0.0247(9) -0.0349(9)
O4 0.1204(15) 0.0655(11) 0.0975(14) -0.0161(9) -0.0292(12) -0.0409(10)
O5 0.0874(12) 0.0706(11) 0.0678(10) -0.0252(8) -0.0164(9) -0.0143(9)
O6 0.0922(12) 0.0519(9) 0.0668(10) -0.0104(7) -0.0140(8) -0.0266(8)
N1 0.0754(13) 0.0516(11) 0.0687(12) -0.0076(9) -0.0182(10) -0.0230(9)
N2 0.1051(16) 0.0582(11) 0.0686(13) -0.0165(10) -0.0202(12) -0.0317(11)
C1 0.0751(16) 0.0533(13) 0.0781(16) -0.0137(12) -0.0250(13) -0.0182(12)
C2 0.0806(17) 0.0652(15) 0.0686(15) -0.0141(12) -0.0180(13) -0.0267(13)
C3 0.0655(14) 0.0593(13) 0.0636(14) -0.0053(11) -0.0199(11) -0.0246(11)
C4 0.0864(17) 0.0602(14) 0.0636(14) -0.0047(11) -0.0213(12) -0.0297(12)
C5 0.0738(16) 0.0553(13) 0.0688(15) -0.0029(11) -0.0211(12) -0.0248(11)
C6 0.0820(17) 0.0603(14) 0.0700(15) -0.0055(11) -0.0187(13) -0.0281(13)
C7 0.0701(16) 0.0605(14) 0.0725(16) 0.0000(11) -0.0154(12) -0.0283(12)
C8 0.0659(15) 0.0546(13) 0.0824(17) -0.0052(12) -0.0212(13) -0.0239(11)
C9 0.0676(15) 0.0545(13) 0.0728(15) -0.0064(11) -0.0234(12) -0.0194(11)
C10 0.0666(15) 0.0506(12) 0.0668(14) -0.0039(10) -0.0204(11) -0.0206(11)
C11 0.0731(16) 0.0554(13) 0.0648(14) -0.0096(10) -0.0224(12) -0.0224(11)
C12 0.0757(16) 0.0667(15) 0.0655(14) -0.0011(11) -0.0278(12) -0.0319(12)
C13 0.0641(14) 0.0558(13) 0.0696(14) -0.0032(11) -0.0246(11) -0.0202(11)
C14 0.0679(15) 0.0527(12) 0.0661(14) -0.0081(10) -0.0218(11) -0.0225(11)
C15 0.0612(14) 0.0531(12) 0.0618(13) -0.0046(10) -0.0211(11) -0.0192(11)
C16 0.0668(15) 0.0520(12) 0.0600(13) -0.0004(10) -0.0192(11) -0.0210(11)
C17 0.0769(17) 0.0578(14) 0.0654(15) -0.0041(11) -0.0194(12) -0.0166(12)
C18 0.0681(17) 0.0809(18) 0.0743(17) -0.0083(13) -0.0215(13) -0.0123(14)
C19 0.0641(16) 0.0887(19) 0.0788(17) -0.0103(14) -0.0259(13) -0.0254(15)
C20 0.0752(17) 0.0686(15) 0.0686(15) -0.0088(12) -0.0245(12) -0.0272(13)
C21 0.142(3) 0.081(2) 0.096(2) -0.0046(16) -0.0079(19) -0.069(2)
C22 0.108(2) 0.0609(15) 0.0936(19) -0.0113(13) -0.0380(16) -0.0345(15)
C23 0.0855(18) 0.0538(13) 0.0762(16) -0.0045(12) -0.0208(14) -0.0225(13)
C24 0.099(2) 0.0625(15) 0.0856(18) -0.0047(13) -0.0306(16) -0.0226(14)
C25 0.0814(17) 0.0510(13) 0.0832(17) -0.0135(12) -0.0232(13) -0.0227(12)
C26 0.0786(17) 0.0604(14) 0.0703(15) -0.0123(11) -0.0157(12) -0.0261(12)
C27 0.0654(14) 0.0551(13) 0.0630(13) -0.0122(10) -0.0179(11) -0.0165(11)
C28 0.0814(17) 0.0578(13) 0.0611(13) -0.0081(10) -0.0192(12) -0.0253(12)
C29 0.0676(15) 0.0577(13) 0.0612(13) -0.0114(10) -0.0226(11) -0.0204(11)
C30 0.0706(15) 0.0647(14) 0.0612(14) -0.0118(11) -0.0199(11) -0.0229(12)
C31 0.0642(15) 0.0662(14) 0.0628(14) -0.0199(11) -0.0193(11) -0.0169(11)
C32 0.0642(14) 0.0588(13) 0.0709(15) -0.0203(11) -0.0211(12) -0.0162(11)
C33 0.0682(15) 0.0567(13) 0.0622(14) -0.0084(10) -0.0207(11) -0.0241(11)
C34 0.0653(14) 0.0548(12) 0.0608(13) -0.0135(10) -0.0178(11) -0.0208(11)
C35 0.0816(17) 0.0531(13) 0.0624(14) -0.0097(10) -0.0202(12) -0.0219(12)
C36 0.0847(17) 0.0578(14) 0.0630(14) -0.0113(11) -0.0296(12) -0.0142(12)
C37 0.0818(17) 0.0615(14) 0.0674(15) -0.0153(11) -0.0294(13) -0.0187(12)
C38 0.0765(16) 0.0484(12) 0.0661(14) -0.0119(10) -0.0214(12) -0.0186(11)
C39 0.0749(16) 0.0542(13) 0.0591(13) -0.0075(10) -0.0185(11) -0.0175(11)
C40 0.0704(16) 0.0607(14) 0.0568(13) -0.0088(10) -0.0152(11) -0.0213(12)
C41 0.0819(19) 0.0767(17) 0.0655(15) -0.0116(12) -0.0159(13) -0.0296(15)
C42 0.0720(18) 0.100(2) 0.0723(17) -0.0131(15) -0.0170(14) -0.0206(16)
C43 0.080(2) 0.0783(19) 0.0732(17) -0.0092(13) -0.0201(14) -0.0066(15)
C44 0.088(2) 0.0589(15) 0.0695(16) -0.0081(11) -0.0200(14) -0.0119(13)
C45 0.116(2) 0.0703(17) 0.0836(19) -0.0336(14) -0.0166(17) -0.0067(16)
C46 0.108(2) 0.0503(13) 0.0776(17) -0.0087(12) -0.0255(15) -0.0198(13)
C47A 0.074(4) 0.061(4) 0.091(5) -0.019(3) -0.023(4) -0.023(3)
C48A 0.120(6) 0.082(4) 0.088(5) -0.015(3) -0.047(4) -0.028(4)
C47B 0.095(6) 0.062(4) 0.090(5) -0.023(3) -0.046(5) -0.017(4)
C48B 0.117(6) 0.161(7) 0.080(4) -0.050(4) -0.008(4) -0.062(5)

loop_
_atom_type_symbol
_atom_type_description
_atom_type_scat_dispersion_real
_atom_type_scat_dispersion_imag
_atom_type_scat_source
C C 0.0181 0.0091 'International Tables Vol C Tables 4.2.6.8 and 6.1.1.4'
H H 0.0000 0.0000 'International Tables Vol C Tables 4.2.6.8 and 6.1.1.4'
N N 0.0311 0.0180 'International Tables Vol C Tables 4.2.6.8 and 6.1.1.4'
O O 0.0492 0.0322 'International Tables Vol C Tables 4.2.6.8 and 6.1.1.4'

loop_
_geom_angle_atom_site_label_1
_geom_angle_atom_site_label_2
_geom_angle_atom_site_label_3
_geom_angle
C7 O2 C21 118.0(2)
C9 O3 C22 118.38(19)
C31 O5 C45 117.38(19)
C33 O6 C46 118.41(18)
C1 N1 C23 124.14(19)
C1 N1 C14 112.02(18)
C23 N1 C14 123.43(19)
C25 N2 C38 111.73(19)
C25 N2 C47A 126.7(3)
C38 N2 C47A 121.0(3)
C25 N2 C47B 117.4(3)
C38 N2 C47B 123.7(3)
C47A N2 C47B 32.7(3)
O1 C1 N1 125.1(2)
O1 C1 C2 128.3(2)
N1 C1 C2 106.6(2)
C3 C2 C1 110.6(2)
C3 C2 H2 124.7
C1 C2 H2 124.7
C2 C3 C4 127.2(2)
C2 C3 C14 108.9(2)
C4 C3 C14 122.4(2)
C3 C4 C5 124.7(2)
C3 C4 H4A 106.1
C5 C4 H4A 106.1
C3 C4 H4B 106.1
C5 C4 H4B 106.1
H4A C4 H4B 106.3
C6 C5 C10 119.4(2)
C6 C5 C4 114.9(2)
C10 C5 C4 125.4(2)
C7 C6 C5 121.2(2)
C7 C6 H6 119.4
C5 C6 H6 119.4
O2 C7 C8 123.9(2)
O2 C7 C6 115.5(2)
C8 C7 C6 120.6(2)
C7 C8 C9 118.7(2)
C7 C8 H8 120.7
C9 C8 H8 120.7
O3 C9 C8 122.6(2)
O3 C9 C10 115.3(2)
C8 C9 C10 122.1(2)
C9 C10 C5 117.9(2)
C9 C10 C11 117.4(2)
C5 C10 C11 124.5(2)
C12 C11 C16 111.97(18)
C12 C11 C10 106.47(19)
C16 C11 C10 115.37(19)
C12 C11 H11 107.6
C16 C11 H11 107.6
C10 C11 H11 107.6
C13 C12 C11 120.9(2)
C13 C12 H12 119.6
C11 C12 H12 119.6
C12 C13 C14 120.8(2)
C12 C13 H13 119.6
C14 C13 H13 119.6
N1 C14 C13 111.16(18)
N1 C14 C15 114.43(18)
C13 C14 C15 111.15(19)
N1 C14 C3 101.55(17)
C13 C14 C3 110.47(18)
C15 C14 C3 107.59(18)
C20 C15 C16 119.9(2)
C20 C15 C14 122.5(2)
C16 C15 C14 117.25(19)
C17 C16 C15 119.0(2)
C17 C16 C11 121.0(2)
C15 C16 C11 120.0(2)
C18 C17 C16 121.0(2)
C18 C17 H17 119.5
C16 C17 H17 119.5
C17 C18 C19 119.9(3)
C17 C18 H18 120.0
C19 C18 H18 120.0
C18 C19 C20 119.9(2)
C18 C19 H19 120.0
C20 C19 H19 120.0
C19 C20 C15 120.3(2)
C19 C20 H20 119.9
C15 C20 H20 119.9
O2 C21 H21A 109.5
O2 C21 H21B 109.5
H21A C21 H21B 109.5
O2 C21 H21C 109.5
H21A C21 H21C 109.5
H21B C21 H21C 109.5
O3 C22 H22A 109.5
O3 C22 H22B 109.5
H22A C22 H22B 109.5
O3 C22 H22C 109.5
H22A C22 H22C 109.5
H22B C22 H22C 109.5
N1 C23 C24 112.9(2)
N1 C23 H23A 109.0
C24 C23 H23A 109.0
N1 C23 H23B 109.0
C24 C23 H23B 109.0
H23A C23 H23B 107.8
C23 C24 H24A 109.5
C23 C24 H24B 109.5
H24A C24 H24B 109.5
C23 C24 H24C 109.5
H24A C24 H24C 109.5
H24B C24 H24C 109.5
O4 C25 N2 125.0(2)
O4 C25 C26 128.6(2)
N2 C25 C26 106.4(2)
C27 C26 C25 110.9(2)
C27 C26 H26 124.5
C25 C26 H26 124.5
C26 C27 C28 126.4(2)
C26 C27 C38 108.6(2)
C28 C27 C38 123.74(19)
C27 C28 C29 123.8(2)
C27 C28 H28A 106.4
C29 C28 H28A 106.4
C27 C28 H28B 106.4
C29 C28 H28B 106.4
H28A C28 H28B 106.5
C30 C29 C34 119.2(2)
C30 C29 C28 115.9(2)
C34 C29 C28 124.5(2)
C31 C30 C29 121.8(2)
C31 C30 H30 119.1
C29 C30 H30 119.1
O5 C31 C30 116.0(2)
O5 C31 C32 123.9(2)
C30 C31 C32 120.1(2)
C33 C32 C31 118.6(2)
C33 C32 H32 120.7
C31 C32 H32 120.7
O6 C33 C32 122.3(2)
O6 C33 C34 114.87(19)
C32 C33 C34 122.9(2)
C33 C34 C29 117.5(2)
C33 C34 C35 117.77(19)
C29 C34 C35 124.32(19)
C36 C35 C40 111.70(19)
C36 C35 C34 104.98(19)
C40 C35 C34 116.84(19)
C36 C35 H35 107.6
C40 C35 H35 107.6
C34 C35 H35 107.6
C37 C36 C35 120.9(2)
C37 C36 H36 119.5
C35 C36 H36 119.5
C36 C37 C38 120.8(2)
C36 C37 H37 119.6
C38 C37 H37 119.6
N2 C38 C37 110.90(19)
N2 C38 C27 102.09(17)
C37 C38 C27 112.23(19)
N2 C38 C39 114.48(19)
C37 C38 C39 111.00(19)
C27 C38 C39 105.75(18)
C44 C39 C40 119.9(2)
C44 C39 C38 122.5(2)
C40 C39 C38 117.2(2)
C41 C40 C39 118.7(2)
C41 C40 C35 121.2(2)
C39 C40 C35 120.0(2)
C40 C41 C42 121.4(3)
C40 C41 H41 119.3
C42 C41 H41 119.3
C43 C42 C41 119.3(3)
C43 C42 H42 120.4
C41 C42 H42 120.4
C44 C43 C42 120.1(3)
C44 C43 H43 120.0
C42 C43 H43 120.0
C43 C44 C39 120.7(3)
C43 C44 H44 119.7
C39 C44 H44 119.7
O5 C45 H45A 109.5
O5 C45 H45B 109.5
H45A C45 H45B 109.5
O5 C45 H45C 109.5
H45A C45 H45C 109.5
H45B C45 H45C 109.5
O6 C46 H46A 109.5
O6 C46 H46B 109.5
H46A C46 H46B 109.5
O6 C46 H46C 109.5
H46A C46 H46C 109.5
H46B C46 H46C 109.5
N2 C47A C48A 106.5(6)
N2 C47A H47A 110.4
C48A C47A H47A 110.4
N2 C47A H47B 110.4
C48A C47A H47B 110.4
H47A C47A H47B 108.6
C47A C48A H48A 109.5
C47A C48A H48B 109.5
H48A C48A H48B 109.5
C47A C48A H48C 109.5
H48A C48A H48C 109.5
H48B C48A H48C 109.5
C48B C47B N2 109.5(7)
C48B C47B H47C 109.8
N2 C47B H47C 109.8
C48B C47B H47D 109.8
N2 C47B H47D 109.8
H47C C47B H47D 108.2
C47B C48B H48D 109.5
C47B C48B H48E 109.5
H48D C48B H48E 109.5
C47B C48B H48F 109.5
H48D C48B H48F 109.5
H48E C48B H48F 109.5

loop_
_geom_bond_atom_site_label_1
_geom_bond_atom_site_label_2
_geom_bond_distance
O1 C1 1.234(3)
O2 C7 1.374(3)
O2 C21 1.406(3)
O3 C9 1.368(3)
O3 C22 1.425(3)
O4 C25 1.237(3)
O5 C31 1.368(3)
O5 C45 1.418(3)
O6 C33 1.373(3)
O6 C46 1.422(3)
N1 C1 1.351(3)
N1 C23 1.462(3)
N1 C14 1.462(3)
N2 C25 1.363(3)
N2 C38 1.458(3)
N2 C47A 1.471(7)
N2 C47B 1.517(7)
C1 C2 1.468(3)
C2 C3 1.320(3)
C2 H2 0.9500
C3 C4 1.508(3)
C3 C14 1.530(3)
C4 C5 1.524(3)
C4 H4A 0.9900
C4 H4B 0.9900
C5 C6 1.400(3)
C5 C10 1.405(3)
C6 C7 1.379(3)
C6 H6 0.9500
C7 C8 1.374(3)
C8 C9 1.399(3)
C8 H8 0.9500
C9 C10 1.402(3)
C10 C11 1.527(3)
C11 C12 1.496(3)
C11 C16 1.517(3)
C11 H11 1.0000
C12 C13 1.314(3)
C12 H12 0.9500
C13 C14 1.507(3)
C13 H13 0.9500
C14 C15 1.514(3)
C15 C20 1.391(3)
C15 C16 1.392(3)
C16 C17 1.391(3)
C17 C18 1.377(4)
C17 H17 0.9500
C18 C19 1.381(4)
C18 H18 0.9500
C19 C20 1.384(3)
C19 H19 0.9500
C20 H20 0.9500
C21 H21A 0.9800
C21 H21B 0.9800
C21 H21C 0.9800
C22 H22A 0.9800
C22 H22B 0.9800
C22 H22C 0.9800
C23 C24 1.512(3)
C23 H23A 0.9900
C23 H23B 0.9900
C24 H24A 0.9800
C24 H24B 0.9800
C24 H24C 0.9800
C25 C26 1.455(3)
C26 C27 1.329(3)
C26 H26 0.9500
C27 C28 1.497(3)
C27 C38 1.520(3)
C28 C29 1.523(3)
C28 H28A 0.9900
C28 H28B 0.9900
C29 C30 1.397(3)
C29 C34 1.409(3)
C30 C31 1.380(3)
C30 H30 0.9500
C31 C32 1.384(3)
C32 C33 1.383(3)
C32 H32 0.9500
C33 C34 1.408(3)
C34 C35 1.527(3)
C35 C36 1.498(3)
C35 C40 1.521(3)
C35 H35 1.0000
C36 C37 1.314(3)
C36 H36 0.9500
C37 C38 1.508(3)
C37 H37 0.9500
C38 C39 1.521(3)
C39 C44 1.390(3)
C39 C40 1.392(3)
C40 C41 1.382(3)
C41 C42 1.388(4)
C41 H41 0.9500
C42 C43 1.382(4)
C42 H42 0.9500
C43 C44 1.372(4)
C43 H43 0.9500
C44 H44 0.9500
C45 H45A 0.9800
C45 H45B 0.9800
C45 H45C 0.9800
C46 H46A 0.9800
C46 H46B 0.9800
C46 H46C 0.9800
C47A C48A 1.520(9)
C47A H47A 0.9900
C47A H47B 0.9900
C48A H48A 0.9800
C48A H48B 0.9800
C48A H48C 0.9800
C47B C48B 1.506(10)
C47B H47C 0.9900
C47B H47D 0.9900
C48B H48D 0.9800
C48B H48E 0.9800
C48B H48F 0.9800

loop_
_geom_torsion_atom_site_label_1
_geom_torsion_atom_site_label_2
_geom_torsion_atom_site_label_3
_geom_torsion_atom_site_label_4
_geom_torsion
C23 N1 C1 O1 3.5(4)
C14 N1 C1 O1 176.4(2)
C23 N1 C1 C2 -177.4(2)
C14 N1 C1 C2 -4.5(3)
O1 C1 C2 C3 179.4(3)
N1 C1 C2 C3 0.3(3)
C1 C2 C3 C4 -162.1(2)
C1 C2 C3 C14 3.7(3)
C2 C3 C4 C5 -136.0(3)
C14 C3 C4 C5 59.9(3)
C3 C4 C5 C6 130.6(3)
C3 C4 C5 C10 -55.9(4)
C10 C5 C6 C7 0.1(4)
C4 C5 C6 C7 174.0(2)
C21 O2 C7 C8 -16.4(4)
C21 O2 C7 C6 164.2(3)
C5 C6 C7 O2 -178.7(2)
C5 C6 C7 C8 1.9(4)
O2 C7 C8 C9 179.8(2)
C6 C7 C8 C9 -0.9(4)
C22 O3 C9 C8 -0.7(3)
C22 O3 C9 C10 179.8(2)
C7 C8 C9 O3 178.3(2)
C7 C8 C9 C10 -2.2(4)
O3 C9 C10 C5 -176.3(2)
C8 C9 C10 C5 4.1(3)
O3 C9 C10 C11 -0.8(3)
C8 C9 C10 C11 179.7(2)
C6 C5 C10 C9 -3.0(4)
C4 C5 C10 C9 -176.2(2)
C6 C5 C10 C11 -178.2(2)
C4 C5 C10 C11 8.5(4)
C9 C10 C11 C12 -97.3(2)
C5 C10 C11 C12 77.9(3)
C9 C10 C11 C16 137.8(2)
C5 C10 C11 C16 -47.0(3)
C16 C11 C12 C13 32.1(3)
C10 C11 C12 C13 -94.8(3)
C11 C12 C13 C14 -2.7(3)
C1 N1 C14 C13 -111.2(2)
C23 N1 C14 C13 61.8(3)
C1 N1 C14 C15 121.9(2)
C23 N1 C14 C15 -65.2(3)
C1 N1 C14 C3 6.3(2)
C23 N1 C14 C3 179.3(2)
C12 C13 C14 N1 -161.8(2)
C12 C13 C14 C15 -33.1(3)
C12 C13 C14 C3 86.3(3)
C2 C3 C14 N1 -6.0(2)
C4 C3 C14 N1 160.7(2)
C2 C3 C14 C13 112.0(2)
C4 C3 C14 C13 -81.3(3)
C2 C3 C14 C15 -126.5(2)
C4 C3 C14 C15 40.2(3)
N1 C14 C15 C20 -21.8(3)
C13 C14 C15 C20 -148.7(2)
C3 C14 C15 C20 90.2(2)
N1 C14 C15 C16 165.80(19)
C13 C14 C15 C16 38.9(3)
C3 C14 C15 C16 -82.2(2)
C20 C15 C16 C17 -2.3(3)
C14 C15 C16 C17 170.4(2)
C20 C15 C16 C11 176.9(2)
C14 C15 C16 C11 -10.4(3)
C12 C11 C16 C17 154.5(2)
C10 C11 C16 C17 -83.5(3)
C12 C11 C16 C15 -24.7(3)
C10 C11 C16 C15 97.3(2)
C15 C16 C17 C18 0.9(3)
C11 C16 C17 C18 -178.4(2)
C16 C17 C18 C19 1.1(4)
C17 C18 C19 C20 -1.7(4)
C18 C19 C20 C15 0.2(4)
C16 C15 C20 C19 1.8(3)
C14 C15 C20 C19 -170.5(2)
C1 N1 C23 C24 71.1(3)
C14 N1 C23 C24 -101.0(3)
C38 N2 C25 O4 -176.2(2)
C47A N2 C25 O4 12.6(6)
C47B N2 C25 O4 -24.6(5)
C38 N2 C25 C26 4.4(3)
C47A N2 C25 C26 -166.8(4)
C47B N2 C25 C26 156.0(4)
O4 C25 C26 C27 178.6(3)
N2 C25 C26 C27 -2.0(3)
C25 C26 C27 C28 166.8(2)
C25 C26 C27 C38 -1.1(3)
C26 C27 C28 C29 136.2(3)
C38 C27 C28 C29 -57.7(3)
C27 C28 C29 C30 -125.7(2)
C27 C28 C29 C34 61.0(3)
C34 C29 C30 C31 0.3(3)
C28 C29 C30 C31 -173.4(2)
C45 O5 C31 C30 -175.5(2)
C45 O5 C31 C32 4.4(3)
C29 C30 C31 O5 179.8(2)
C29 C30 C31 C32 -0.2(3)
O5 C31 C32 C33 179.1(2)
C30 C31 C32 C33 -0.9(3)
C46 O6 C33 C32 -0.5(3)
C46 O6 C33 C34 178.7(2)
C31 C32 C33 O6 -178.85(19)
C31 C32 C33 C34 2.0(3)
O6 C33 C34 C29 178.93(19)
C32 C33 C34 C29 -1.9(3)
O6 C33 C34 C35 6.4(3)
C32 C33 C34 C35 -174.4(2)
C30 C29 C34 C33 0.7(3)
C28 C29 C34 C33 173.8(2)
C30 C29 C34 C35 172.7(2)
C28 C29 C34 C35 -14.2(4)
C33 C34 C35 C36 95.7(2)
C29 C34 C35 C36 -76.3(3)
C33 C34 C35 C40 -139.9(2)
C29 C34 C35 C40 48.1(3)
C40 C35 C36 C37 -32.8(3)
C34 C35 C36 C37 94.7(3)
C35 C36 C37 C38 3.3(4)
C25 N2 C38 C37 114.9(2)
C47A N2 C38 C37 -73.4(4)
C47B N2 C38 C37 -34.6(5)
C25 N2 C38 C27 -4.8(3)
C47A N2 C38 C27 166.9(4)
C47B N2 C38 C27 -154.3(5)
C25 N2 C38 C39 -118.5(2)
C47A N2 C38 C39 53.2(5)
C47B N2 C38 C39 92.0(5)
C36 C37 C38 N2 161.3(2)
C36 C37 C38 C27 -85.2(3)
C36 C37 C38 C39 32.9(3)
C26 C27 C38 N2 3.4(3)
C28 C27 C38 N2 -164.8(2)
C26 C27 C38 C37 -115.3(2)
C28 C27 C38 C37 76.4(3)
C26 C27 C38 C39 123.5(2)
C28 C27 C38 C39 -44.7(3)
N2 C38 C39 C44 22.4(3)
C37 C38 C39 C44 148.9(2)
C27 C38 C39 C44 -89.1(3)
N2 C38 C39 C40 -165.43(19)
C37 C38 C39 C40 -38.9(3)
C27 C38 C39 C40 83.0(2)
C44 C39 C40 C41 1.2(3)
C38 C39 C40 C41 -171.1(2)
C44 C39 C40 C35 -177.3(2)
C38 C39 C40 C35 10.4(3)
C36 C35 C40 C41 -153.4(2)
C34 C35 C40 C41 85.7(3)
C36 C35 C40 C39 25.1(3)
C34 C35 C40 C39 -95.8(3)
C39 C40 C41 C42 -0.4(4)
C35 C40 C41 C42 178.0(2)
C40 C41 C42 C43 -1.3(4)
C41 C42 C43 C44 2.2(4)
C42 C43 C44 C39 -1.4(4)
C40 C39 C44 C43 -0.3(4)
C38 C39 C44 C43 171.6(2)
C25 N2 C47A C48A -84.2(6)
C38 N2 C47A C48A 105.4(5)
C47B N2 C47A C48A 0.2(6)
C25 N2 C47B C48B 124.5(5)
C38 N2 C47B C48B -87.5(6)
C47A N2 C47B C48B 8.6(6)
